data_4300264
loop_
_publ_author_name
'Oh, Moonhyun'
'Stern, Charlotte L.'
'Mirkin, Chad A.'

_publ_contact_author_address
;
 Department of Chemistry and the Center for Nanofabrication
 and Molecular Self-Assembly,
 Northwestern University,
 Evanston, Illinois 60208-3113, USA
;
_publ_contact_author_email chadnano@northwestern.edu
_publ_contact_author_fax 847-467-5123
_publ_contact_author_name 'Chad A. Mirkin'
_publ_contact_author_phone 847-467-7302
_publ_section_title
;
 Coordination Polymers from Silver(I) and Bifunctional Pyridyl Ligands
;
_journal_coden_ASTM INOCAJ
_journal_issue 8
_journal_name_full 'Inorganic Chemistry'
_journal_page_first 2647
_journal_page_last 2653
_journal_paper_doi 10.1021/ic0482990
_journal_volume 44
_journal_year 2005
_chemical_formula_sum 'C37 H32 Ag F3 N4 O7 S'
_chemical_formula_weight 841.60
_space_group_IT_number 85
_symmetry_cell_setting tetragonal
_symmetry_space_group_name_Hall '-P 4a'
_symmetry_space_group_name_H-M 'P 4/n :2'
_atom_sites_solution_hydrogens geom
_atom_sites_solution_primary direct
_atom_sites_solution_secondary difmap
_audit_creation_method SHELXL-97
_cell_angle_alpha 90.00
_cell_angle_beta 90.00
_cell_angle_gamma 90.00
_cell_formula_units_Z 2
_cell_length_a 14.5894(11)
_cell_length_b 14.5894(11)
_cell_length_c 8.5601(9)
_cell_measurement_temperature 153(2)
_cell_volume 1822.0(3)
_computing_cell_refinement 'Bruker SMART'
_computing_data_collection 'Bruker SMART'
_computing_data_reduction 'Bruker SAINT'
_computing_molecular_graphics 'Bruker SHELXTL'
_computing_publication_material 'Bruker SHELXTL'
_computing_structure_refinement 'SHELXL-97 (Sheldrick, 1997)'
_computing_structure_solution 'SHELXS-97 (Sheldrick, 1990)'
_diffrn_ambient_temperature 153(2)
_diffrn_measured_fraction_theta_full 0.947
_diffrn_measured_fraction_theta_max 0.947
_diffrn_measurement_device_type 'CCD area detector'
_diffrn_measurement_method 'omega scans'
_diffrn_radiation_monochromator graphite
_diffrn_radiation_source 'fine-focus sealed tube'
_diffrn_radiation_type MoK\a
_diffrn_radiation_wavelength 0.71073
_diffrn_reflns_av_R_equivalents 0.0875
_diffrn_reflns_av_sigmaI/netI 0.0457
_diffrn_reflns_limit_h_max 18
_diffrn_reflns_limit_h_min -18
_diffrn_reflns_limit_k_max 19
_diffrn_reflns_limit_k_min -19
_diffrn_reflns_limit_l_max 11
_diffrn_reflns_limit_l_min -11
_diffrn_reflns_number 15781
_diffrn_reflns_theta_full 28.71
_diffrn_reflns_theta_max 28.71
_diffrn_reflns_theta_min 1.97
_exptl_absorpt_coefficient_mu 0.680
_exptl_absorpt_correction_T_max 0.9776
_exptl_absorpt_correction_T_min 0.7422
_exptl_absorpt_correction_type integration
_exptl_crystal_colour colorless
_exptl_crystal_density_diffrn 1.534
_exptl_crystal_density_meas 0
_exptl_crystal_density_method 'not measured'
_exptl_crystal_description plate
_exptl_crystal_F_000 856
_exptl_crystal_size_max 0.458
_exptl_crystal_size_mid 0.438
_exptl_crystal_size_min 0.032
_refine_diff_density_max 1.009
_refine_diff_density_min -1.580
_refine_diff_density_rms 0.080
_refine_ls_extinction_method none
_refine_ls_goodness_of_fit_ref 0.961
_refine_ls_hydrogen_treatment mixed
_refine_ls_matrix_type full
_refine_ls_number_parameters 102
_refine_ls_number_reflns 2245
_refine_ls_number_restraints 0
_refine_ls_restrained_S_all 0.961
_refine_ls_R_factor_all 0.0646
_refine_ls_R_factor_gt 0.0436
_refine_ls_shift/su_max 0.000
_refine_ls_shift/su_mean 0.000
_refine_ls_structure_factor_coef Fsqd
_refine_ls_weighting_details 'calc w=1/[\s^2^(Fo^2^)+(0.0717P)^2^+0.0000P] where P=(Fo^2^+2Fc^2^)/3'
_refine_ls_weighting_scheme calc
_refine_ls_wR_factor_gt 0.1080
_refine_ls_wR_factor_ref 0.1146
_reflns_number_gt 1573
_reflns_number_total 2245
_reflns_threshold_expression >2sigma(I)
_cod_duplicate_entry 4300787
_cod_data_source_file ic0482990si20041203_074918.cif
_cod_data_source_block 2
_cod_depositor_comments
;
The following automatic conversions were performed:
'_symmetry_cell_setting' value 'Tetragonal' changed to 'tetragonal'
according to '/home/saulius/struct/CIF-dictionaries/cif_core.dic'
dictionary named 'cif_core.dic' version 2.4.1 from 2010-06-29.

Automatic conversion script
Id: cif_fix_enum 1527 2010-12-29 10:47:43Z saulius 
;
_cod_original_sg_symbol_H-M 'P 4/n'
_cod_database_code 4300264

loop_
_symmetry_equiv_pos_as_xyz
'x, y, z'
'-x+1/2, -y+1/2, z'
'-y+1/2, x, z'
'y, -x+1/2, z'
'-x, -y, -z'
'x-1/2, y-1/2, -z'
'y-1/2, -x, -z'
'-y, x-1/2, -z'

loop_
_atom_site_label
_atom_site_type_symbol
_atom_site_fract_x
_atom_site_fract_y
_atom_site_fract_z
_atom_site_U_iso_or_equiv
_atom_site_adp_type
_atom_site_occupancy
_atom_site_symmetry_multiplicity
_atom_site_calc_flag
_atom_site_refinement_flags
_atom_site_disorder_assembly
_atom_site_disorder_group
Ag1 Ag 0.2500 0.7500 0.5000 0.04213(16) Uani 1 4 d S . .
O1 O 0.05659(12) 0.65341(12) 0.3367(2) 0.0494(5) Uani 1 1 d . . .
N1 N 0.16242(15) 0.81982(14) 0.3023(2) 0.0419(5) Uani 1 1 d . . .
C1 C 0.2082(2) 0.87438(19) 0.2036(3) 0.0526(7) Uani 1 1 d . . .
H1 H 0.2724 0.8812 0.2179 0.063 Uiso 1 1 calc R . .
C2 C 0.1671(2) 0.9213(2) 0.0821(3) 0.0662(9) Uani 1 1 d . . .
H2 H 0.2018 0.9603 0.0158 0.079 Uiso 1 1 calc R . .
C3 C 0.0756(3) 0.9100(2) 0.0603(4) 0.0721(10) Uani 1 1 d . . .
H3 H 0.0458 0.9401 -0.0239 0.087 Uiso 1 1 calc R . .
C4 C 0.0258(2) 0.8548(2) 0.1603(3) 0.0608(8) Uani 1 1 d . . .
H4 H -0.0385 0.8477 0.1480 0.073 Uiso 1 1 calc R . .
C5 C 0.07244(18) 0.80995(17) 0.2793(3) 0.0432(6) Uani 1 1 d . . .
C6 C 0.02427(18) 0.74276(17) 0.3842(3) 0.0469(6) Uani 1 1 d . . .
H6A H 0.0397 0.7546 0.4950 0.056 Uiso 1 1 calc R . .
H6B H -0.0430 0.7473 0.3711 0.056 Uiso 1 1 calc R . .
C7 C 0.02601(17) 0.57951(17) 0.4217(3) 0.0409(6) Uani 1 1 d . . .
C8 C 0.06400(16) 0.49484(17) 0.3824(3) 0.0413(6) Uani 1 1 d . . .
H8 H 0.1085 0.4915 0.3016 0.050 Uiso 1 1 calc R . .
C9 C -0.03806(18) 0.58381(19) 0.5411(3) 0.0421(6) Uani 1 1 d . . .
H9 H -0.0640 0.6411 0.5700 0.051 Uiso 1 1 calc R . .

loop_
_atom_site_aniso_label
_atom_site_aniso_U_11
_atom_site_aniso_U_22
_atom_site_aniso_U_33
_atom_site_aniso_U_23
_atom_site_aniso_U_13
_atom_site_aniso_U_12
Ag1 0.0492(2) 0.0492(2) 0.0281(2) 0.000 0.000 0.000
O1 0.0567(11) 0.0415(10) 0.0502(10) -0.0110(8) 0.0093(8) 0.0011(9)
N1 0.0514(12) 0.0456(12) 0.0288(10) -0.0013(8) 0.0008(9) 0.0027(10)
C1 0.0602(17) 0.0593(17) 0.0383(13) 0.0065(12) 0.0076(12) 0.0029(13)
C2 0.089(2) 0.070(2) 0.0393(16) 0.0131(14) 0.0150(16) 0.0242(18)
C3 0.107(3) 0.073(2) 0.0371(14) 0.0058(16) -0.0068(19) 0.040(2)
C4 0.0673(19) 0.0633(18) 0.0517(16) -0.0139(15) -0.0177(14) 0.0237(15)
C5 0.0487(15) 0.0427(14) 0.0382(13) -0.0095(10) -0.0039(11) 0.0082(11)
C6 0.0436(14) 0.0422(14) 0.0550(16) -0.0130(12) 0.0000(12) 0.0025(11)
C7 0.0378(13) 0.0403(13) 0.0447(15) -0.0113(11) -0.0028(11) -0.0026(11)
C8 0.0352(12) 0.0457(14) 0.0430(13) -0.0149(11) 0.0025(10) 0.0001(11)
C9 0.0400(14) 0.0405(14) 0.0458(14) -0.0165(10) -0.0011(10) 0.0025(11)

loop_
_atom_type_symbol
_atom_type_description
_atom_type_scat_dispersion_real
_atom_type_scat_dispersion_imag
_atom_type_scat_source
C C 0.0033 0.0016 'International Tables Vol C Tables 4.2.6.8 and 6.1.1.4'
H H 0.0000 0.0000 'International Tables Vol C Tables 4.2.6.8 and 6.1.1.4'
N N 0.0061 0.0033 'International Tables Vol C Tables 4.2.6.8 and 6.1.1.4'
O O 0.0106 0.0060 'International Tables Vol C Tables 4.2.6.8 and 6.1.1.4'
F F 0.0171 0.0103 'International Tables Vol C Tables 4.2.6.8 and 6.1.1.4'
S S 0.1246 0.1234 'International Tables Vol C Tables 4.2.6.8 and 6.1.1.4'
Ag Ag -0.8971 1.1015 'International Tables Vol C Tables 4.2.6.8 and 6.1.1.4'

loop_
_geom_angle_atom_site_label_1
_geom_angle_atom_site_label_2
_geom_angle_atom_site_label_3
_geom_angle
_geom_angle_site_symmetry_1
_geom_angle_site_symmetry_3
_geom_angle_publ_flag
N1 Ag1 N1 88.00(9) 7_566 8_666 ?
N1 Ag1 N1 121.16(6) 7_566 . ?
N1 Ag1 N1 121.16(6) 8_666 . ?
N1 Ag1 N1 121.16(6) 7_566 2_565 ?
N1 Ag1 N1 121.16(6) 8_666 2_565 ?
N1 Ag1 N1 88.00(9) . 2_565 ?
C7 O1 C6 116.91(19) . . ?
C5 N1 C1 117.5(2) . . ?
C5 N1 Ag1 126.41(17) . . ?
C1 N1 Ag1 116.10(18) . . ?
N1 C1 C2 123.5(3) . . ?
N1 C1 H1 118.2 . . ?
C2 C1 H1 118.2 . . ?
C3 C2 C1 118.0(3) . . ?
C3 C2 H2 121.0 . . ?
C1 C2 H2 121.0 . . ?
C2 C3 C4 120.2(3) . . ?
C2 C3 H3 119.9 . . ?
C4 C3 H3 119.9 . . ?
C3 C4 C5 118.1(3) . . ?
C3 C4 H4 121.0 . . ?
C5 C4 H4 121.0 . . ?
N1 C5 C4 122.6(3) . . ?
N1 C5 C6 116.2(2) . . ?
C4 C5 C6 121.1(3) . . ?
O1 C6 C5 105.5(2) . . ?
O1 C6 H6A 110.6 . . ?
C5 C6 H6A 110.6 . . ?
O1 C6 H6B 110.6 . . ?
C5 C6 H6B 110.6 . . ?
H6A C6 H6B 108.8 . . ?
O1 C7 C9 125.0(2) . . ?
O1 C7 C8 115.9(2) . . ?
C9 C7 C8 119.1(2) . . ?
C9 C8 C7 121.0(2) 5_566 . ?
C9 C8 H8 119.5 5_566 . ?
C7 C8 H8 119.5 . . ?
C8 C9 C7 119.9(2) 5_566 . ?
C8 C9 H9 120.0 5_566 . ?
C7 C9 H9 120.0 . . ?

loop_
_geom_bond_atom_site_label_1
_geom_bond_atom_site_label_2
_geom_bond_distance
_geom_bond_site_symmetry_2
_geom_bond_publ_flag
Ag1 N1 2.353(2) 7_566 ?
Ag1 N1 2.353(2) 8_666 ?
Ag1 N1 2.353(2) . ?
Ag1 N1 2.353(2) 2_565 ?
O1 C7 1.375(3) . ?
O1 C6 1.445(3) . ?
N1 C5 1.335(3) . ?
N1 C1 1.339(3) . ?
C1 C2 1.383(4) . ?
C1 H1 0.9500 . ?
C2 C3 1.358(5) . ?
C2 H2 0.9500 . ?
C3 C4 1.382(5) . ?
C3 H3 0.9500 . ?
C4 C5 1.388(4) . ?
C4 H4 0.9500 . ?
C5 C6 1.504(4) . ?
C6 H6A 0.9900 . ?
C6 H6B 0.9900 . ?
C7 C9 1.386(4) . ?
C7 C8 1.395(3) . ?
C8 C9 1.374(4) 5_566 ?
C8 H8 0.9500 . ?
C9 C8 1.374(4) 5_566 ?
C9 H9 0.9500 . ?

loop_
_geom_torsion_atom_site_label_1
_geom_torsion_atom_site_label_2
_geom_torsion_atom_site_label_3
_geom_torsion_atom_site_label_4
_geom_torsion
_geom_torsion_site_symmetry_1
_geom_torsion_site_symmetry_2
_geom_torsion_site_symmetry_3
_geom_torsion_site_symmetry_4
_geom_torsion_publ_flag
N1 Ag1 N1 C5 -114.3(2) 7_566 . . . ?
N1 Ag1 N1 C5 -5.8(2) 8_666 . . . ?
N1 Ag1 N1 C5 120.0(2) 2_565 . . . ?
N1 Ag1 N1 C1 65.97(15) 7_566 . . . ?
N1 Ag1 N1 C1 174.51(18) 8_666 . . . ?
N1 Ag1 N1 C1 -59.76(16) 2_565 . . . ?
C5 N1 C1 C2 0.9(4) . . . . ?
Ag1 N1 C1 C2 -179.3(2) . . . . ?
N1 C1 C2 C3 -1.2(5) . . . . ?
C1 C2 C3 C4 1.6(5) . . . . ?
C2 C3 C4 C5 -1.8(5) . . . . ?
C1 N1 C5 C4 -1.1(4) . . . . ?
Ag1 N1 C5 C4 179.19(18) . . . . ?
C1 N1 C5 C6 175.5(2) . . . . ?
Ag1 N1 C5 C6 -4.2(3) . . . . ?
C3 C4 C5 N1 1.5(4) . . . . ?
C3 C4 C5 C6 -174.9(2) . . . . ?
C7 O1 C6 C5 176.5(2) . . . . ?
N1 C5 C6 O1 -69.7(3) . . . . ?
C4 C5 C6 O1 106.9(3) . . . . ?
C6 O1 C7 C9 4.9(3) . . . . ?
C6 O1 C7 C8 -174.8(2) . . . . ?
O1 C7 C8 C9 -179.5(2) . . . 5_566 ?
C9 C7 C8 C9 0.7(4) . . . 5_566 ?
O1 C7 C9 C8 179.6(2) . . . 5_566 ?
C8 C7 C9 C8 -0.7(4) . . . 5_566 ?
